data_4102619
loop_
_publ_author_name
'Eduardo Sola'
'Alba Garc\'ia-Camprub\'i'
'Jos\'e L. Andr\'es'
'Marta Mart\'in'
'Pablo Plou'

_publ_contact_author_address
;
  Dr. Marta Mart\'in
  Departamento de Qu\'imica Inorg\'anica - I.C.M.A.
  Facultad de Ciencias
  Universidad de Zaragoza - C.S.I.C.
  50009 Zaragoza, Spain
;
_publ_contact_author_email martam@unizar.es
_publ_contact_author_fax '+34 956 761187'
_publ_contact_author_name 'Dr. Marta Mart\'in'
_publ_contact_author_phone '+34 976 762026'
_publ_section_title
;
 Iridium Compounds with \k-P,P,Si(biPSi) Pincer Ligands: Favoring Reactive
 Structures in Unsaturated Complexes
;
_journal_name_full 'Journal of the American Chemical Society'
_journal_page_first 9111
_journal_page_last 9121
_journal_paper_doi 10.1021/ja102479h
_journal_volume 132
_journal_year 2010
_chemical_formula_sum 'C35 H42 Cl Ir O2 P2 Si'
_chemical_formula_weight 812.37
_chemical_name_systematic
; 
 ? 
;
_space_group_IT_number 14
_symmetry_cell_setting monoclinic
_symmetry_space_group_name_Hall '-P 2yn'
_symmetry_space_group_name_H-M 'P 1 21/n 1'
_atom_sites_solution_hydrogens geom
_atom_sites_solution_primary direct
_atom_sites_solution_secondary difmap
_audit_creation_method SHELXL-97
_cell_angle_alpha 90.00
_cell_angle_beta 94.0550(10)
_cell_angle_gamma 90.00
_cell_formula_units_Z 4
_cell_length_a 15.3063(9)
_cell_length_b 11.4749(7)
_cell_length_c 19.1538(12)
_cell_measurement_temperature 100(2)
_cell_volume 3355.7(4)
_computing_structure_refinement 'SHELXL-97 (Sheldrick, 1997)'
_computing_structure_solution 'SHELXS-97 (Sheldrick, 1990)'
_diffrn_ambient_temperature 100(2)
_diffrn_measured_fraction_theta_full 0.998
_diffrn_measured_fraction_theta_max 0.936
_diffrn_radiation_monochromator graphite
_diffrn_radiation_source 'fine-focus sealed tube'
_diffrn_radiation_type MoK\a
_diffrn_radiation_wavelength 0.71073
_diffrn_reflns_av_R_equivalents 0.0823
_diffrn_reflns_av_sigmaI/netI 0.1209
_diffrn_reflns_limit_h_max 20
_diffrn_reflns_limit_h_min -20
_diffrn_reflns_limit_k_max 15
_diffrn_reflns_limit_k_min -15
_diffrn_reflns_limit_l_max 25
_diffrn_reflns_limit_l_min -25
_diffrn_reflns_number 40892
_diffrn_reflns_theta_full 27.50
_diffrn_reflns_theta_max 28.95
_diffrn_reflns_theta_min 1.65
_exptl_absorpt_coefficient_mu 4.220
_exptl_absorpt_correction_T_max 0.9204
_exptl_absorpt_correction_T_min 0.6776
_exptl_crystal_density_diffrn 1.608
_exptl_crystal_density_method 'not measured'
_exptl_crystal_F_000 1624
_exptl_crystal_size_max 0.10
_exptl_crystal_size_mid 0.08
_exptl_crystal_size_min 0.02
_refine_diff_density_max 1.293
_refine_diff_density_min -0.988
_refine_diff_density_rms 0.129
_refine_ls_extinction_method none
_refine_ls_goodness_of_fit_ref 0.723
_refine_ls_hydrogen_treatment mixed
_refine_ls_matrix_type full
_refine_ls_number_parameters 382
_refine_ls_number_reflns 8323
_refine_ls_number_restraints 2
_refine_ls_restrained_S_all 0.723
_refine_ls_R_factor_all 0.0719
_refine_ls_R_factor_gt 0.0357
_refine_ls_shift/su_max 0.007
_refine_ls_shift/su_mean 0.000
_refine_ls_structure_factor_coef Fsqd
_refine_ls_weighting_details 'calc w=1/[\s^2^(Fo^2^)+(0.0138P)^2^+0.0000P] where P=(Fo^2^+2Fc^2^)/3'
_refine_ls_weighting_scheme calc
_refine_ls_wR_factor_gt 0.0533
_refine_ls_wR_factor_ref 0.0592
_reflns_number_gt 5293
_reflns_number_total 8323
_reflns_threshold_expression >2sigma(I)
_cod_data_source_file ja102479h_si_002_1.cif
_cod_data_source_block marta78s
_cod_database_code 4102619

loop_
_symmetry_equiv_pos_as_xyz
'x, y, z'
'-x+1/2, y+1/2, -z+1/2'
'-x, -y, -z'
'x-1/2, -y-1/2, z-1/2'

loop_
_atom_site_label
_atom_site_type_symbol
_atom_site_fract_x
_atom_site_fract_y
_atom_site_fract_z
_atom_site_U_iso_or_equiv
_atom_site_adp_type
_atom_site_occupancy
_atom_site_symmetry_multiplicity
_atom_site_calc_flag
_atom_site_refinement_flags
Ir1 Ir 0.504953(13) 0.863468(18) 0.764263(9) 0.01890(5) Uani 1 1 d D
Cl1 Cl 0.40742(8) 1.03203(11) 0.74313(6) 0.0271(3) Uani 1 1 d .
P1 P 0.61737(9) 0.99882(12) 0.77496(6) 0.0212(3) Uani 1 1 d .
P2 P 0.38420(8) 0.74121(12) 0.76795(7) 0.0226(3) Uani 1 1 d .
Si1 Si 0.50676(9) 0.85000(14) 0.64486(6) 0.0266(3) Uani 1 1 d .
O1 O 0.6529(2) 0.6539(3) 0.89980(15) 0.0339(9) Uani 1 1 d .
O2 O 0.5554(2) 0.7995(3) 0.89998(16) 0.0300(9) Uani 1 1 d .
C1 C 0.6297(3) 1.0964(4) 0.7006(2) 0.0299(13) Uani 1 1 d .
H1A H 0.5804 1.1525 0.6984 0.036 Uiso 1 1 calc R
H1B H 0.6843 1.1417 0.7101 0.036 Uiso 1 1 calc R
C2 C 0.6327(3) 1.0398(5) 0.6291(2) 0.0362(14) Uani 1 1 d .
H2A H 0.6500 1.0991 0.5952 0.043 Uiso 1 1 calc R
H2B H 0.6782 0.9784 0.6318 0.043 Uiso 1 1 calc R
C3 C 0.5462(3) 0.9861(5) 0.6020(3) 0.0402(16) Uani 1 1 d .
H3A H 0.5503 0.9687 0.5517 0.048 Uiso 1 1 calc R
H3B H 0.5003 1.0463 0.6051 0.048 Uiso 1 1 calc R
C4 C 0.5755(4) 0.7252(5) 0.6170(2) 0.0446(17) Uani 1 1 d .
H4A H 0.5706 0.7192 0.5659 0.067 Uiso 1 1 calc R
H4B H 0.5549 0.6527 0.6373 0.067 Uiso 1 1 calc R
H4C H 0.6368 0.7386 0.6334 0.067 Uiso 1 1 calc R
C5 C 0.3949(3) 0.8308(4) 0.5985(2) 0.0307(14) Uani 1 1 d .
H5A H 0.3612 0.9032 0.6048 0.037 Uiso 1 1 calc R
H5B H 0.4024 0.8227 0.5478 0.037 Uiso 1 1 calc R
C6 C 0.3396(3) 0.7284(5) 0.6208(2) 0.0326(14) Uani 1 1 d .
H6A H 0.3754 0.6566 0.6214 0.039 Uiso 1 1 calc R
H6B H 0.2894 0.7176 0.5859 0.039 Uiso 1 1 calc R
C7 C 0.3047(3) 0.7458(4) 0.6933(2) 0.0281(13) Uani 1 1 d .
H7A H 0.2601 0.6851 0.6999 0.034 Uiso 1 1 calc R
H7B H 0.2745 0.8222 0.6935 0.034 Uiso 1 1 calc R
C8 C 0.7288(3) 0.9515(4) 0.8021(2) 0.0229(12) Uani 1 1 d .
C9 C 0.7490(3) 0.9209(4) 0.8720(3) 0.0304(13) Uani 1 1 d .
H9 H 0.7042 0.9221 0.9039 0.036 Uiso 1 1 calc R
C10 C 0.8335(3) 0.8887(4) 0.8957(3) 0.0318(14) Uani 1 1 d .
H10 H 0.8462 0.8677 0.9433 0.038 Uiso 1 1 calc R
C11 C 0.8987(3) 0.8874(4) 0.8497(3) 0.0356(14) Uani 1 1 d .
H11 H 0.9565 0.8653 0.8656 0.043 Uiso 1 1 calc R
C12 C 0.8803(3) 0.9179(5) 0.7814(3) 0.0380(15) Uani 1 1 d .
H12 H 0.9258 0.9176 0.7501 0.046 Uiso 1 1 calc R
C13 C 0.7962(3) 0.9493(4) 0.7568(3) 0.0269(12) Uani 1 1 d .
H13 H 0.7845 0.9694 0.7090 0.032 Uiso 1 1 calc R
C14 C 0.6021(3) 1.0999(4) 0.8462(2) 0.0215(11) Uani 1 1 d .
C15 C 0.5432(3) 1.0763(4) 0.8968(2) 0.0255(12) Uani 1 1 d .
H15 H 0.5054 1.0108 0.8909 0.031 Uiso 1 1 calc R
C16 C 0.5389(3) 1.1467(4) 0.9556(2) 0.0272(12) Uani 1 1 d .
H16 H 0.4977 1.1300 0.9892 0.033 Uiso 1 1 calc R
C17 C 0.5945(3) 1.2406(4) 0.9649(2) 0.0297(13) Uani 1 1 d .
H17 H 0.5926 1.2886 1.0052 0.036 Uiso 1 1 calc R
C18 C 0.6534(3) 1.2645(5) 0.9149(3) 0.0308(13) Uani 1 1 d .
H18 H 0.6914 1.3298 0.9209 0.037 Uiso 1 1 calc R
C19 C 0.6575(3) 1.1956(4) 0.8571(2) 0.0270(13) Uani 1 1 d .
H19 H 0.6988 1.2132 0.8239 0.032 Uiso 1 1 calc R
C20 C 0.4032(3) 0.5859(4) 0.7842(3) 0.0232(12) Uani 1 1 d .
C21 C 0.3789(3) 0.4986(5) 0.7374(3) 0.0279(13) Uani 1 1 d .
H21 H 0.3515 0.5184 0.6929 0.033 Uiso 1 1 calc R
C22 C 0.3939(3) 0.3809(5) 0.7544(3) 0.0353(14) Uani 1 1 d .
H22 H 0.3767 0.3219 0.7215 0.042 Uiso 1 1 calc R
C23 C 0.4332(3) 0.3509(5) 0.8185(3) 0.0337(13) Uani 1 1 d .
H23 H 0.4441 0.2714 0.8297 0.040 Uiso 1 1 calc R
C24 C 0.4569(3) 0.4370(5) 0.8663(3) 0.0295(13) Uani 1 1 d .
H24 H 0.4834 0.4168 0.9110 0.035 Uiso 1 1 calc R
C25 C 0.4420(3) 0.5525(5) 0.8494(3) 0.0281(13) Uani 1 1 d .
H25 H 0.4585 0.6109 0.8829 0.034 Uiso 1 1 calc R
C26 C 0.3154(3) 0.7779(4) 0.8402(2) 0.0249(12) Uani 1 1 d .
C27 C 0.2534(3) 0.6965(5) 0.8602(2) 0.0299(13) Uani 1 1 d .
H27 H 0.2493 0.6222 0.8384 0.036 Uiso 1 1 calc R
C28 C 0.1984(3) 0.7247(5) 0.9115(3) 0.0388(15) Uani 1 1 d .
H28 H 0.1563 0.6697 0.9247 0.047 Uiso 1 1 calc R
C29 C 0.2039(3) 0.8316(5) 0.9439(3) 0.0380(16) Uani 1 1 d .
H29 H 0.1658 0.8499 0.9794 0.046 Uiso 1 1 calc R
C30 C 0.2640(3) 0.9116(5) 0.9250(3) 0.0348(14) Uani 1 1 d .
H30 H 0.2677 0.9855 0.9473 0.042 Uiso 1 1 calc R
C31 C 0.3201(3) 0.8843(4) 0.8726(2) 0.0254(12) Uani 1 1 d .
H31 H 0.3618 0.9402 0.8595 0.030 Uiso 1 1 calc R
C32 C 0.5907(2) 0.7292(3) 0.7898(2) 0.0230(12) Uani 1 1 d .
H32A H 0.5671 0.6539 0.7716 0.028 Uiso 1 1 calc RD
H32B H 0.6482 0.7434 0.7707 0.028 Uiso 1 1 calc RD
C33 C 0.5985(3) 0.7300(4) 0.8676(2) 0.0233(12) Uani 1 1 d .
C34 C 0.6623(4) 0.6613(5) 0.9767(2) 0.0506(18) Uani 1 1 d .
H34A H 0.7029 0.7255 0.9910 0.061 Uiso 1 1 calc R
H34B H 0.6047 0.6785 0.9948 0.061 Uiso 1 1 calc R
C35 C 0.6958(3) 0.5529(5) 1.0060(3) 0.0388(15) Uani 1 1 d .
H35A H 0.6539 0.4902 0.9940 0.058 Uiso 1 1 calc R
H35B H 0.7042 0.5600 1.0570 0.058 Uiso 1 1 calc R
H35C H 0.7519 0.5348 0.9869 0.058 Uiso 1 1 calc R

loop_
_atom_site_aniso_label
_atom_site_aniso_U_11
_atom_site_aniso_U_22
_atom_site_aniso_U_33
_atom_site_aniso_U_23
_atom_site_aniso_U_13
_atom_site_aniso_U_12
Ir1 0.01589(9) 0.02567(10) 0.01527(8) 0.00067(10) 0.00206(6) 0.00237(11)
Cl1 0.0241(7) 0.0302(8) 0.0273(7) 0.0055(6) 0.0042(6) 0.0056(6)
P1 0.0193(7) 0.0279(8) 0.0169(7) -0.0009(6) 0.0043(6) 0.0027(6)
P2 0.0177(7) 0.0282(8) 0.0217(7) 0.0006(6) 0.0009(6) 0.0026(6)
Si1 0.0245(8) 0.0376(10) 0.0177(7) 0.0010(7) 0.0014(6) 0.0013(8)
O1 0.042(2) 0.039(2) 0.0208(18) 0.0003(18) -0.0033(16) 0.013(2)
O2 0.036(2) 0.034(2) 0.0215(19) -0.0026(16) 0.0080(17) 0.0098(18)
C1 0.028(3) 0.040(4) 0.023(3) 0.003(2) 0.008(2) -0.003(3)
C2 0.040(4) 0.043(4) 0.026(3) 0.007(3) 0.007(3) -0.003(3)
C3 0.029(3) 0.070(5) 0.021(3) -0.001(3) 0.001(3) -0.004(3)
C4 0.041(4) 0.072(5) 0.021(3) -0.003(3) 0.003(3) 0.020(3)
C5 0.033(3) 0.039(4) 0.020(3) -0.004(2) -0.002(2) 0.006(3)
C6 0.032(3) 0.041(4) 0.024(3) -0.003(3) -0.005(2) -0.001(3)
C7 0.023(3) 0.035(3) 0.026(3) 0.006(2) -0.004(2) -0.001(3)
C8 0.018(3) 0.021(3) 0.031(3) -0.004(2) 0.005(2) 0.000(2)
C9 0.019(3) 0.040(4) 0.032(3) -0.001(3) 0.003(2) -0.001(3)
C10 0.028(3) 0.038(4) 0.028(3) 0.003(2) -0.002(2) 0.003(3)
C11 0.018(3) 0.031(4) 0.057(4) -0.001(3) -0.003(3) 0.004(3)
C12 0.021(3) 0.038(4) 0.056(4) -0.002(3) 0.011(3) 0.002(3)
C13 0.022(3) 0.029(3) 0.030(3) -0.004(2) 0.005(2) 0.000(2)
C14 0.016(3) 0.022(3) 0.027(3) 0.005(2) 0.002(2) 0.004(2)
C15 0.025(3) 0.025(3) 0.026(3) 0.000(2) 0.004(2) 0.000(2)
C16 0.032(3) 0.030(3) 0.021(3) -0.003(3) 0.007(2) 0.008(3)
C17 0.035(3) 0.030(3) 0.024(3) -0.009(2) 0.002(2) 0.004(3)
C18 0.028(3) 0.031(3) 0.033(3) -0.005(3) -0.002(3) -0.001(3)
C19 0.021(3) 0.035(3) 0.025(3) 0.000(2) 0.005(2) 0.002(3)
C20 0.012(3) 0.025(3) 0.033(3) -0.003(2) 0.003(2) 0.000(2)
C21 0.019(3) 0.036(4) 0.030(3) -0.001(3) 0.001(2) -0.002(3)
C22 0.016(3) 0.041(4) 0.049(4) -0.011(3) 0.005(2) -0.006(3)
C23 0.018(3) 0.031(4) 0.053(4) 0.010(3) 0.012(3) 0.000(3)
C24 0.021(3) 0.037(4) 0.031(3) 0.010(3) 0.007(2) 0.003(3)
C25 0.021(3) 0.036(4) 0.027(3) 0.000(2) 0.006(2) 0.000(3)
C26 0.019(3) 0.032(3) 0.024(3) 0.008(2) 0.000(2) 0.004(2)
C27 0.018(3) 0.036(3) 0.036(3) 0.005(3) 0.002(2) -0.001(3)
C28 0.028(3) 0.053(4) 0.037(3) 0.010(3) 0.012(3) -0.001(3)
C29 0.025(3) 0.056(5) 0.034(3) 0.008(3) 0.010(3) 0.007(3)
C30 0.029(3) 0.043(4) 0.033(3) 0.006(3) 0.004(3) 0.006(3)
C31 0.022(3) 0.028(3) 0.026(3) 0.008(2) 0.005(2) 0.004(2)
C32 0.026(3) 0.031(3) 0.013(3) -0.006(2) 0.011(2) -0.007(2)
C33 0.019(3) 0.026(3) 0.024(3) 0.005(2) -0.001(2) -0.002(2)
C34 0.082(5) 0.045(4) 0.023(3) 0.004(3) -0.007(3) 0.009(4)
C35 0.032(3) 0.052(4) 0.032(3) 0.012(3) 0.003(3) 0.007(3)

loop_
_atom_type_symbol
_atom_type_description
_atom_type_scat_dispersion_real
_atom_type_scat_dispersion_imag
_atom_type_scat_source
C C 0.0033 0.0016 'International Tables Vol C Tables 4.2.6.8 and 6.1.1.4'
H H 0.0000 0.0000 'International Tables Vol C Tables 4.2.6.8 and 6.1.1.4'
O O 0.0106 0.0060 'International Tables Vol C Tables 4.2.6.8 and 6.1.1.4'
Si Si 0.0817 0.0704 'International Tables Vol C Tables 4.2.6.8 and 6.1.1.4'
P P 0.1023 0.0942 'International Tables Vol C Tables 4.2.6.8 and 6.1.1.4'
Cl Cl 0.1484 0.1585 'International Tables Vol C Tables 4.2.6.8 and 6.1.1.4'
Ir Ir -1.4442 7.9887 'International Tables Vol C Tables 4.2.6.8 and 6.1.1.4'

loop_
_geom_angle_atom_site_label_1
_geom_angle_atom_site_label_2
_geom_angle_atom_site_label_3
_geom_angle
C32 Ir1 Si1 97.69(12)
C32 Ir1 P1 91.34(7)
Si1 Ir1 P1 94.14(5)
C32 Ir1 P2 92.08(7)
Si1 Ir1 P2 93.17(5)
P1 Ir1 P2 171.45(4)
C32 Ir1 Cl1 175.07(11)
Si1 Ir1 Cl1 86.49(5)
P1 Ir1 Cl1 85.74(5)
P2 Ir1 Cl1 90.28(5)
C14 P1 C8 98.2(2)
C14 P1 C1 102.7(2)
C8 P1 C1 104.9(2)
C14 P1 Ir1 111.10(16)
C8 P1 Ir1 119.86(16)
C1 P1 Ir1 117.24(17)
C7 P2 C20 104.6(2)
C7 P2 C26 101.4(2)
C20 P2 C26 100.8(2)
C7 P2 Ir1 116.71(17)
C20 P2 Ir1 118.44(16)
C26 P2 Ir1 112.45(17)
C4 Si1 C3 107.8(2)
C4 Si1 C5 106.6(2)
C3 Si1 C5 101.5(2)
C4 Si1 Ir1 112.40(16)
C3 Si1 Ir1 113.95(17)
C5 Si1 Ir1 113.76(15)
C33 O1 C34 116.1(4)
C2 C1 P1 116.8(4)
C2 C1 H1A 108.1
P1 C1 H1A 108.1
C2 C1 H1B 108.1
P1 C1 H1B 108.1
H1A C1 H1B 107.3
C3 C2 C1 113.6(4)
C3 C2 H2A 108.8
C1 C2 H2A 108.8
C3 C2 H2B 108.8
C1 C2 H2B 108.8
H2A C2 H2B 107.7
C2 C3 Si1 119.1(4)
C2 C3 H3A 107.5
Si1 C3 H3A 107.5
C2 C3 H3B 107.5
Si1 C3 H3B 107.5
H3A C3 H3B 107.0
Si1 C4 H4A 109.5
Si1 C4 H4B 109.5
H4A C4 H4B 109.5
Si1 C4 H4C 109.5
H4A C4 H4C 109.5
H4B C4 H4C 109.5
C6 C5 Si1 117.5(3)
C6 C5 H5A 107.9
Si1 C5 H5A 107.9
C6 C5 H5B 107.9
Si1 C5 H5B 107.9
H5A C5 H5B 107.2
C5 C6 C7 112.9(4)
C5 C6 H6A 109.0
C7 C6 H6A 109.0
C5 C6 H6B 109.0
C7 C6 H6B 109.0
H6A C6 H6B 107.8
C6 C7 P2 116.9(4)
C6 C7 H7A 108.1
P2 C7 H7A 108.1
C6 C7 H7B 108.1
P2 C7 H7B 108.1
H7A C7 H7B 107.3
C13 C8 C9 117.9(4)
C13 C8 P1 123.0(4)
C9 C8 P1 119.0(4)
C10 C9 C8 121.1(5)
C10 C9 H9 119.5
C8 C9 H9 119.5
C11 C10 C9 119.7(5)
C11 C10 H10 120.2
C9 C10 H10 120.2
C12 C11 C10 120.1(5)
C12 C11 H11 120.0
C10 C11 H11 120.0
C11 C12 C13 121.0(5)
C11 C12 H12 119.5
C13 C12 H12 119.5
C12 C13 C8 120.2(5)
C12 C13 H13 119.9
C8 C13 H13 119.9
C19 C14 C15 117.7(4)
C19 C14 P1 120.4(4)
C15 C14 P1 121.4(4)
C16 C15 C14 121.3(5)
C16 C15 H15 119.3
C14 C15 H15 119.3
C17 C16 C15 119.6(5)
C17 C16 H16 120.2
C15 C16 H16 120.2
C16 C17 C18 119.4(5)
C16 C17 H17 120.3
C18 C17 H17 120.3
C19 C18 C17 121.0(5)
C19 C18 H18 119.5
C17 C18 H18 119.5
C18 C19 C14 121.0(5)
C18 C19 H19 119.5
C14 C19 H19 119.5
C21 C20 C25 117.4(5)
C21 C20 P2 124.4(4)
C25 C20 P2 118.1(4)
C20 C21 C22 121.0(5)
C20 C21 H21 119.5
C22 C21 H21 119.5
C23 C22 C21 120.2(5)
C23 C22 H22 119.9
C21 C22 H22 119.9
C22 C23 C24 119.5(5)
C22 C23 H23 120.3
C24 C23 H23 120.3
C23 C24 C25 120.1(5)
C23 C24 H24 119.9
C25 C24 H24 119.9
C24 C25 C20 121.7(5)
C24 C25 H25 119.2
C20 C25 H25 119.2
C31 C26 C27 118.9(5)
C31 C26 P2 122.0(4)
C27 C26 P2 119.1(4)
C28 C27 C26 119.9(5)
C28 C27 H27 120.1
C26 C27 H27 120.1
C29 C28 C27 120.8(5)
C29 C28 H28 119.6
C27 C28 H28 119.6
C30 C29 C28 120.0(5)
C30 C29 H29 120.0
C28 C29 H29 120.0
C29 C30 C31 119.9(5)
C29 C30 H30 120.1
C31 C30 H30 120.1
C26 C31 C30 120.6(5)
C26 C31 H31 119.7
C30 C31 H31 119.7
C33 C32 Ir1 103.7(3)
C33 C32 H32A 111.0
Ir1 C32 H32A 111.0
C33 C32 H32B 111.0
Ir1 C32 H32B 111.0
H32A C32 H32B 109.0
O2 C33 O1 122.2(4)
O2 C33 C32 120.1(4)
O1 C33 C32 117.6(4)
C35 C34 O1 110.2(4)
C35 C34 H34A 109.6
O1 C34 H34A 109.6
C35 C34 H34B 109.6
O1 C34 H34B 109.6
H34A C34 H34B 108.1
C34 C35 H35A 109.5
C34 C35 H35B 109.5
H35A C35 H35B 109.5
C34 C35 H35C 109.5
H35A C35 H35C 109.5
H35B C35 H35C 109.5

loop_
_geom_bond_atom_site_label_1
_geom_bond_atom_site_label_2
_geom_bond_distance
Ir1 C32 2.060(5)
Ir1 Si1 2.2943(12)
Ir1 P1 2.3163(14)
Ir1 P2 2.3255(14)
Ir1 Cl1 2.4594(12)
P1 C14 1.819(5)
P1 C8 1.830(5)
P1 C1 1.832(4)
P2 C7 1.812(4)
P2 C20 1.829(5)
P2 C26 1.845(5)
Si1 C4 1.876(5)
Si1 C3 1.884(6)
Si1 C5 1.885(5)
O1 C33 1.329(5)
O1 C34 1.472(5)
O2 C33 1.230(5)
C1 C2 1.520(6)
C1 H1A 0.9900
C1 H1B 0.9900
C2 C3 1.518(7)
C2 H2A 0.9900
C2 H2B 0.9900
C3 H3A 0.9900
C3 H3B 0.9900
C4 H4A 0.9800
C4 H4B 0.9800
C4 H4C 0.9800
C5 C6 1.527(6)
C5 H5A 0.9900
C5 H5B 0.9900
C6 C7 1.535(6)
C6 H6A 0.9900
C6 H6B 0.9900
C7 H7A 0.9900
C7 H7B 0.9900
C8 C13 1.395(6)
C8 C9 1.398(6)
C9 C10 1.390(6)
C9 H9 0.9500
C10 C11 1.377(6)
C10 H10 0.9500
C11 C12 1.365(6)
C11 H11 0.9500
C12 C13 1.386(7)
C12 H12 0.9500
C13 H13 0.9500
C14 C19 1.395(6)
C14 C15 1.395(6)
C15 C16 1.392(6)
C15 H15 0.9500
C16 C17 1.378(6)
C16 H16 0.9500
C17 C18 1.389(6)
C17 H17 0.9500
C18 C19 1.364(6)
C18 H18 0.9500
C19 H19 0.9500
C20 C21 1.378(6)
C20 C25 1.398(6)
C21 C22 1.404(7)
C21 H21 0.9500
C22 C23 1.372(6)
C22 H22 0.9500
C23 C24 1.379(7)
C23 H23 0.9500
C24 C25 1.380(6)
C24 H24 0.9500
C25 H25 0.9500
C26 C31 1.370(6)
C26 C27 1.404(6)
C27 C28 1.376(6)
C27 H27 0.9500
C28 C29 1.375(7)
C28 H28 0.9500
C29 C30 1.366(7)
C29 H29 0.9500
C30 C31 1.402(6)
C30 H30 0.9500
C31 H31 0.9500
C32 C33 1.487(6)
C32 H32A 0.9900
C32 H32B 0.9900
C34 C35 1.444(6)
C34 H34A 0.9900
C34 H34B 0.9900
C35 H35A 0.9800
C35 H35B 0.9800
C35 H35C 0.9800
